data_7244592
loop_
_publ_author_name
'Chen, Zhiyan'
'Huang, Wenbo'
'Yi, Liqi'
'Dong, Xiaohan'
'Sheng, Keyan'
'Li, Minghao'
'Bai, Rongxian'
'Sidorenko, A. Yu.'
'Huang, Jiang'
'Gu, Yanlong'

_publ_section_title
;
 Synthesis of indoles and carbazoles from a lignin model compound
 \a-hydroxyacetophenone
;
_journal_issue 7
_journal_name_full 'Green Chemistry'
_journal_page_first 2919
_journal_page_last 2926
_journal_paper_doi 10.1039/D1GC04892A
_journal_volume 24
_journal_year 2022
_chemical_formula_moiety 'C18 H17 N O2'
_chemical_formula_sum 'C18 H17 N O2'
_chemical_formula_weight 279.32
_space_group_crystal_system triclinic
_space_group_IT_number 2
_space_group_name_Hall '-P 1'
_space_group_name_H-M_alt 'P -1'
_atom_sites_solution_hydrogens geom
_atom_sites_solution_primary dual
_audit_creation_date 2019-01-26
_audit_creation_method
;
Olex2 1.2
(compiled 2018.05.29 svn.r3508 for OlexSys, GUI svn.r5506)
;
_audit_update_record
;
2021-12-30 deposited with the CCDC.	2022-02-28 downloaded from the CCDC.
;
_cell_angle_alpha 111.938(7)
_cell_angle_beta 99.562(5)
_cell_angle_gamma 97.455(5)
_cell_formula_units_Z 2
_cell_length_a 8.2100(4)
_cell_length_b 9.4039(6)
_cell_length_c 10.1909(8)
_cell_measurement_reflns_used 4157
_cell_measurement_temperature 293.75(10)
_cell_measurement_theta_max 28.8980
_cell_measurement_theta_min 2.3790
_cell_volume 703.68(9)
_computing_cell_refinement 'CrysAlisPro 1.171.38.43f (Rigaku OD, 2015)'
_computing_data_collection 'CrysAlisPro 1.171.38.43f (Rigaku OD, 2015)'
_computing_data_reduction 'CrysAlisPro 1.171.38.43f (Rigaku OD, 2015)'
_computing_molecular_graphics 'Olex2 (Dolomanov et al., 2009)'
_computing_publication_material 'Olex2 (Dolomanov et al., 2009)'
_computing_structure_refinement 'ShelXL (Sheldrick, 2015)'
_computing_structure_solution 'ShelXT (Sheldrick, 2015)'
_diffrn_ambient_environment air
_diffrn_ambient_temperature 293.75(10)
_diffrn_detector 'CCD plate'
_diffrn_detector_area_resol_mean 5.2684
_diffrn_detector_type AtlasS2
_diffrn_measured_fraction_theta_full 1.000
_diffrn_measured_fraction_theta_max 1.000
_diffrn_measurement_details
;
List of Runs (angles in degrees, time in seconds):

  # Type    Start    End  Width  t~exp~   \w     \q     \k     \f   Frames
#--------------------------------------------------------------------------
  1  \w    -16.00  85.00   1.00    1.50    --   11.74  57.00 -60.00  101
  2  \w    -21.00  88.00   1.00    1.50    --   11.74  77.00  60.00  109
  3  \w    -60.00  40.00   1.00    1.50    --   11.74 -57.00 150.00  100
  4  \w     35.00 101.00   1.00    1.50    --   11.74 178.00 150.00   66
  5  \w    -16.00  23.00   1.00    1.50    --   11.74  57.00-180.00   39
  6  \w    -20.00  53.00   1.00    1.50    --   11.74 -99.00 -30.00   73
;
_diffrn_measurement_device 'four-circle diffractometer'
_diffrn_measurement_device_type 'SuperNova, Dual, Cu at zero, AtlasS2'
_diffrn_measurement_method '\w scans'
_diffrn_orient_matrix_type 'CrysAlisPro convention (1999,Acta A55,543-557)'
_diffrn_orient_matrix_UB_11 -0.0890164000
_diffrn_orient_matrix_UB_12 -0.0165020000
_diffrn_orient_matrix_UB_13 -0.0255270000
_diffrn_orient_matrix_UB_21 -0.0099388000
_diffrn_orient_matrix_UB_22 0.0107366000
_diffrn_orient_matrix_UB_23 0.0706877000
_diffrn_orient_matrix_UB_31 0.0024793000
_diffrn_orient_matrix_UB_32 0.0807995000
_diffrn_orient_matrix_UB_33 0.0174906000
_diffrn_radiation_monochromator mirror
_diffrn_radiation_probe x-ray
_diffrn_radiation_type MoK\a
_diffrn_radiation_wavelength 0.71073
_diffrn_reflns_av_R_equivalents 0.0311
_diffrn_reflns_av_unetI/netI 0.0333
_diffrn_reflns_Laue_measured_fraction_full 1.000
_diffrn_reflns_Laue_measured_fraction_max 1.000
_diffrn_reflns_limit_h_max 9
_diffrn_reflns_limit_h_min -9
_diffrn_reflns_limit_k_max 11
_diffrn_reflns_limit_k_min -11
_diffrn_reflns_limit_l_max 12
_diffrn_reflns_limit_l_min -12
_diffrn_reflns_number 7946
_diffrn_reflns_point_group_measured_fraction_full 1.000
_diffrn_reflns_point_group_measured_fraction_max 1.000
_diffrn_reflns_theta_full 24.994
_diffrn_reflns_theta_max 24.994
_diffrn_reflns_theta_min 2.216
_diffrn_source 'micro-focus sealed X-ray tube'
_diffrn_source_type 'SuperNova (Mo) X-ray Source'
_exptl_absorpt_coefficient_mu 0.086
_exptl_absorpt_correction_T_max 1.00000
_exptl_absorpt_correction_T_min 0.68891
_exptl_absorpt_correction_type multi-scan
_exptl_absorpt_process_details
;
CrysAlisPro 1.171.38.43f (Rigaku Oxford Diffraction, 2015)
Empirical absorption correction using spherical harmonics,
 implemented in SCALE3 ABSPACK scaling algorithm.
;
_exptl_crystal_colour colourless
_exptl_crystal_colour_primary colourless
_exptl_crystal_density_diffrn 1.318
_exptl_crystal_description block
_exptl_crystal_F_000 296
_exptl_crystal_size_max 0.12
_exptl_crystal_size_mid 0.11
_exptl_crystal_size_min 0.1
_refine_diff_density_max 0.190
_refine_diff_density_min -0.251
_refine_diff_density_rms 0.054
_refine_ls_extinction_method none
_refine_ls_goodness_of_fit_ref 1.043
_refine_ls_hydrogen_treatment constr
_refine_ls_matrix_type full
_refine_ls_number_parameters 193
_refine_ls_number_reflns 2474
_refine_ls_number_restraints 0
_refine_ls_restrained_S_all 1.043
_refine_ls_R_factor_all 0.0469
_refine_ls_R_factor_gt 0.0407
_refine_ls_shift/su_max 0.000
_refine_ls_shift/su_mean 0.000
_refine_ls_structure_factor_coef Fsqd
_refine_ls_weighting_details 'w=1/[\s^2^(Fo^2^)+(0.0512P)^2^+0.2297P] where P=(Fo^2^+2Fc^2^)/3'
_refine_ls_weighting_scheme calc
_refine_ls_wR_factor_gt 0.1009
_refine_ls_wR_factor_ref 0.1065
_reflns_Friedel_coverage 0.000
_reflns_number_gt 2148
_reflns_number_total 2474
_reflns_threshold_expression 'I > 2\s(I)'
_cod_data_source_file d1gc04892a2.cif
_cod_data_source_block indole1
_cod_depositor_comments 'Adding full bibliography for 7244591--7244594.cif.'
_cod_database_code 7244592
_shelx_shelxl_version_number 2017/1
_shelx_space_group_comment
;
The symmetry employed for this shelxl refinement is uniquely defined
by the following loop, which should always be used as a source of
symmetry information in preference to the above space-group names.
They are only intended as comments.
;
_reflns_odcompleteness_completeness 100.00
_reflns_odcompleteness_iscentric 1
_reflns_odcompleteness_theta 26.32
_olex2_refinement_description
;
1. Fixed Uiso
 At 1.2 times of:
  All C(H) groups
 At 1.5 times of:
  All C(H,H,H) groups
2.a Aromatic/amide H refined with riding coordinates:
 C3(H3), C14(H14), C10(H10), C12(H12), C11(H11), C7(H7), C13(H13), C8(H8)
2.b Idealised Me refined as rotating group:
 C16(H16A,H16B,H16C), C15(H15A,H15B,H15C), C18(H18A,H18B,H18C)
;
_olex2_submission_special_instructions 'No special instructions were received'
_oxdiff_exptl_absorpt_empirical_details
;
Empirical correction (ABSPACK) includes:
- Absorption correction using spherical harmonics
- Frame scaling
;
_oxdiff_exptl_absorpt_empirical_full_max 1.566
_oxdiff_exptl_absorpt_empirical_full_min 0.737

loop_
_space_group_symop_operation_xyz
'x, y, z'
'-x, -y, -z'

loop_
_atom_site_label
_atom_site_type_symbol
_atom_site_fract_x
_atom_site_fract_y
_atom_site_fract_z
_atom_site_U_iso_or_equiv
_atom_site_adp_type
_atom_site_occupancy
_atom_site_site_symmetry_order
_atom_site_calc_flag
_atom_site_refinement_flags_posn
_atom_site_refinement_flags_adp
_atom_site_refinement_flags_occupancy
_atom_site_disorder_assembly
_atom_site_disorder_group
O2 O 0.68467(13) 0.02645(11) 0.21776(11) 0.0245(3) Uani 1 1 d . . . . .
O1 O 0.43700(14) -0.14253(13) 0.14497(13) 0.0355(3) Uani 1 1 d . . . . .
N1 N 0.35272(15) 0.41518(13) 0.71056(13) 0.0184(3) Uani 1 1 d . . . . .
C9 C 0.73544(17) 0.46487(16) 0.68519(15) 0.0164(3) Uani 1 1 d . . . . .
C4 C 0.59058(17) 0.33706(16) 0.58536(15) 0.0167(3) Uani 1 1 d . . . . .
C3 C 0.61512(18) 0.22334(16) 0.46134(15) 0.0182(3) Uani 1 1 d . . . . .
H3 H 0.722003 0.232306 0.442232 0.022 Uiso 1 1 calc R . . . .
C2 C 0.48727(18) 0.09421(16) 0.36185(15) 0.0184(3) Uani 1 1 d . . . . .
C1 C 0.32458(18) 0.07386(16) 0.38582(15) 0.0182(3) Uani 1 1 d . . . . .
C5 C 0.42487(18) 0.31895(16) 0.60724(15) 0.0173(3) Uani 1 1 d . . . . .
C14 C 0.78478(18) 0.49448(16) 0.83294(15) 0.0188(3) Uani 1 1 d . . . . .
H14 H 0.725568 0.433589 0.870563 0.023 Uiso 1 1 calc R . . . .
C10 C 0.82962(18) 0.55569(16) 0.63159(16) 0.0191(3) Uani 1 1 d . . . . .
H10 H 0.799939 0.536679 0.533498 0.023 Uiso 1 1 calc R . . . .
C12 C 1.01240(18) 0.70371(17) 0.86892(16) 0.0214(4) Uani 1 1 d . . . . .
H12 H 1.103774 0.783642 0.930146 0.026 Uiso 1 1 calc R . . . .
C11 C 0.96680(19) 0.67388(17) 0.72233(16) 0.0220(3) Uani 1 1 d . . . . .
H11 H 1.028446 0.733350 0.684866 0.026 Uiso 1 1 calc R . . . .
C17 C 0.52854(18) -0.01998(17) 0.23235(16) 0.0209(3) Uani 1 1 d . . . . .
C7 C 0.14568(18) 0.20789(17) 0.56330(16) 0.0198(3) Uani 1 1 d . . . . .
H7 H 0.040901 0.139343 0.523460 0.024 Uiso 1 1 calc R . . . .
C6 C 0.29608(18) 0.18806(16) 0.51110(15) 0.0174(3) Uani 1 1 d . . . . .
C13 C 0.92090(18) 0.61363(16) 0.92330(16) 0.0197(3) Uani 1 1 d . . . . .
H13 H 0.951152 0.633332 1.021522 0.024 Uiso 1 1 calc R . . . .
C16 C 0.17957(19) -0.05640(17) 0.28432(16) 0.0231(4) Uani 1 1 d . . . . .
H16A H 0.168067 -0.060405 0.187633 0.035 Uiso 1 1 calc GR . . . .
H16B H 0.077394 -0.037763 0.315645 0.035 Uiso 1 1 calc GR . . . .
H16C H 0.200504 -0.154328 0.284766 0.035 Uiso 1 1 calc GR . . . .
C8 C 0.18517(18) 0.34583(17) 0.68202(16) 0.0207(3) Uani 1 1 d . . . . .
H8 H 0.109521 0.387757 0.736584 0.025 Uiso 1 1 calc R . . . .
C15 C 0.42539(19) 0.57382(17) 0.81998(17) 0.0254(4) Uani 1 1 d . . . . .
H15A H 0.495162 0.568922 0.903041 0.038 Uiso 1 1 calc GR . . . .
H15B H 0.336256 0.626076 0.849095 0.038 Uiso 1 1 calc GR . . . .
H15C H 0.492562 0.630807 0.779778 0.038 Uiso 1 1 calc GR . . . .
C18 C 0.7329(2) -0.08257(18) 0.09579(17) 0.0275(4) Uani 1 1 d . . . . .
H18A H 0.661012 -0.092476 0.006988 0.041 Uiso 1 1 calc GR . . . .
H18B H 0.721838 -0.183015 0.101186 0.041 Uiso 1 1 calc GR . . . .
H18C H 0.848158 -0.044972 0.097823 0.041 Uiso 1 1 calc GR . . . .

loop_
_atom_site_aniso_label
_atom_site_aniso_U_11
_atom_site_aniso_U_22
_atom_site_aniso_U_33
_atom_site_aniso_U_23
_atom_site_aniso_U_13
_atom_site_aniso_U_12
O2 0.0218(6) 0.0195(5) 0.0232(6) -0.0020(4) 0.0086(5) 0.0021(5)
O1 0.0279(6) 0.0272(6) 0.0302(7) -0.0090(5) 0.0092(5) -0.0052(5)
N1 0.0197(7) 0.0167(6) 0.0157(6) 0.0027(5) 0.0046(5) 0.0041(5)
C9 0.0160(7) 0.0136(7) 0.0170(7) 0.0026(6) 0.0030(6) 0.0064(6)
C4 0.0186(7) 0.0155(7) 0.0158(7) 0.0060(6) 0.0027(6) 0.0049(6)
C3 0.0165(7) 0.0189(7) 0.0185(8) 0.0068(6) 0.0041(6) 0.0041(6)
C2 0.0194(7) 0.0165(7) 0.0168(7) 0.0047(6) 0.0026(6) 0.0041(6)
C1 0.0223(8) 0.0151(7) 0.0169(7) 0.0072(6) 0.0020(6) 0.0037(6)
C5 0.0203(7) 0.0154(7) 0.0160(7) 0.0062(6) 0.0031(6) 0.0053(6)
C14 0.0207(8) 0.0167(7) 0.0189(7) 0.0058(6) 0.0059(6) 0.0064(6)
C10 0.0215(8) 0.0183(7) 0.0152(7) 0.0047(6) 0.0024(6) 0.0053(6)
C12 0.0178(7) 0.0160(7) 0.0216(8) 0.0003(6) -0.0008(6) 0.0027(6)
C11 0.0212(8) 0.0186(8) 0.0242(8) 0.0071(6) 0.0059(6) 0.0019(6)
C17 0.0199(8) 0.0195(8) 0.0198(8) 0.0050(7) 0.0033(6) 0.0033(7)
C7 0.0184(7) 0.0191(7) 0.0217(8) 0.0088(6) 0.0058(6) 0.0006(6)
C6 0.0193(7) 0.0155(7) 0.0175(7) 0.0077(6) 0.0026(6) 0.0033(6)
C13 0.0220(8) 0.0190(8) 0.0142(7) 0.0026(6) 0.0011(6) 0.0082(6)
C16 0.0220(8) 0.0203(8) 0.0207(8) 0.0028(6) 0.0044(7) 0.0008(7)
C8 0.0209(8) 0.0227(8) 0.0214(8) 0.0092(6) 0.0109(6) 0.0063(6)
C15 0.0227(8) 0.0203(8) 0.0246(8) -0.0008(7) 0.0059(7) 0.0055(7)
C18 0.0260(8) 0.0245(8) 0.0241(8) -0.0006(7) 0.0098(7) 0.0058(7)

loop_
_atom_type_symbol
_atom_type_description
_atom_type_scat_dispersion_real
_atom_type_scat_dispersion_imag
_atom_type_scat_source
C C 0.0033 0.0016 'International Tables Vol C Tables 4.2.6.8 and 6.1.1.4'
H H 0.0000 0.0000 'International Tables Vol C Tables 4.2.6.8 and 6.1.1.4'
N N 0.0061 0.0033 'International Tables Vol C Tables 4.2.6.8 and 6.1.1.4'
O O 0.0106 0.0060 'International Tables Vol C Tables 4.2.6.8 and 6.1.1.4'

loop_
_geom_angle_atom_site_label_1
_geom_angle_atom_site_label_2
_geom_angle_atom_site_label_3
_geom_angle
_geom_angle_site_symmetry_1
_geom_angle_site_symmetry_3
_geom_angle_publ_flag
C17 O2 C18 114.76(11) . . ?
C5 N1 C15 128.51(12) . . ?
C8 N1 C5 108.26(12) . . ?
C8 N1 C15 122.65(12) . . ?
C14 C9 C4 121.71(13) . . ?
C10 C9 C4 120.01(13) . . ?
C10 C9 C14 118.25(13) . . ?
C3 C4 C9 119.39(12) . . ?
C3 C4 C5 115.53(13) . . ?
C5 C4 C9 125.07(12) . . ?
C4 C3 H3 118.1 . . ?
C4 C3 C2 123.86(13) . . ?
C2 C3 H3 118.1 . . ?
C3 C2 C17 118.99(13) . . ?
C1 C2 C3 120.57(13) . . ?
C1 C2 C17 120.45(13) . . ?
C2 C1 C6 116.74(13) . . ?
C2 C1 C16 124.41(13) . . ?
C6 C1 C16 118.80(13) . . ?
N1 C5 C4 131.08(13) . . ?
N1 C5 C6 107.38(12) . . ?
C4 C5 C6 121.49(13) . . ?
C9 C14 H14 119.7 . . ?
C13 C14 C9 120.51(14) . . ?
C13 C14 H14 119.7 . . ?
C9 C10 H10 119.5 . . ?
C11 C10 C9 120.97(13) . . ?
C11 C10 H10 119.5 . . ?
C11 C12 H12 120.3 . . ?
C13 C12 H12 120.3 . . ?
C13 C12 C11 119.48(14) . . ?
C10 C11 C12 120.15(14) . . ?
C10 C11 H11 119.9 . . ?
C12 C11 H11 119.9 . . ?
O2 C17 C2 112.53(12) . . ?
O1 C17 O2 121.16(13) . . ?
O1 C17 C2 126.31(14) . . ?
C6 C7 H7 126.6 . . ?
C8 C7 H7 126.6 . . ?
C8 C7 C6 106.86(13) . . ?
C1 C6 C5 121.74(13) . . ?
C1 C6 C7 131.24(13) . . ?
C5 C6 C7 106.87(12) . . ?
C14 C13 H13 119.7 . . ?
C12 C13 C14 120.62(14) . . ?
C12 C13 H13 119.7 . . ?
C1 C16 H16A 109.5 . . ?
C1 C16 H16B 109.5 . . ?
C1 C16 H16C 109.5 . . ?
H16A C16 H16B 109.5 . . ?
H16A C16 H16C 109.5 . . ?
H16B C16 H16C 109.5 . . ?
N1 C8 H8 124.7 . . ?
C7 C8 N1 110.61(13) . . ?
C7 C8 H8 124.7 . . ?
N1 C15 H15A 109.5 . . ?
N1 C15 H15B 109.5 . . ?
N1 C15 H15C 109.5 . . ?
H15A C15 H15B 109.5 . . ?
H15A C15 H15C 109.5 . . ?
H15B C15 H15C 109.5 . . ?
O2 C18 H18A 109.5 . . ?
O2 C18 H18B 109.5 . . ?
O2 C18 H18C 109.5 . . ?
H18A C18 H18B 109.5 . . ?
H18A C18 H18C 109.5 . . ?
H18B C18 H18C 109.5 . . ?

loop_
_geom_bond_atom_site_label_1
_geom_bond_atom_site_label_2
_geom_bond_distance
_geom_bond_site_symmetry_2
_geom_bond_publ_flag
O2 C17 1.3500(18) . ?
O2 C18 1.4387(17) . ?
O1 C17 1.2133(18) . ?
N1 C5 1.3831(18) . ?
N1 C8 1.3765(19) . ?
N1 C15 1.4594(18) . ?
C9 C4 1.486(2) . ?
C9 C14 1.401(2) . ?
C9 C10 1.394(2) . ?
C4 C3 1.383(2) . ?
C4 C5 1.414(2) . ?
C3 H3 0.9300 . ?
C3 C2 1.414(2) . ?
C2 C1 1.399(2) . ?
C2 C17 1.481(2) . ?
C1 C6 1.406(2) . ?
C1 C16 1.501(2) . ?
C5 C6 1.418(2) . ?
C14 H14 0.9300 . ?
C14 C13 1.384(2) . ?
C10 H10 0.9300 . ?
C10 C11 1.386(2) . ?
C12 H12 0.9300 . ?
C12 C11 1.387(2) . ?
C12 C13 1.383(2) . ?
C11 H11 0.9300 . ?
C7 H7 0.9300 . ?
C7 C6 1.430(2) . ?
C7 C8 1.356(2) . ?
C13 H13 0.9300 . ?
C16 H16A 0.9600 . ?
C16 H16B 0.9600 . ?
C16 H16C 0.9600 . ?
C8 H8 0.9300 . ?
C15 H15A 0.9600 . ?
C15 H15B 0.9600 . ?
C15 H15C 0.9600 . ?
C18 H18A 0.9600 . ?
C18 H18B 0.9600 . ?
C18 H18C 0.9600 . ?
